data_7105597
loop_
_publ_author_name
'Wu, Jin-Ji'
'Cao, Man-Li'
'Ye, Bao-Hui'

_publ_section_title
;
 Spontaneous chiral resolution of mer-[Co(II)(N,N,O-L3)2] enantiomers
 mediated by pi-pi interactions.
;
_journal_issue 21
_journal_name_full 'Chemical communications (Cambridge, England)'
_journal_page_first 3687
_journal_page_last 3689
_journal_paper_doi 10.1039/c002167a
_journal_volume 46
_journal_year 2010
_chemical_formula_sum 'C44 H42 Co N8 O2'
_chemical_formula_weight 773.79
_chemical_name_systematic
;
?
;
_space_group_IT_number 92
_symmetry_cell_setting tetragonal
_symmetry_space_group_name_Hall 'P 4abw 2nw'
_symmetry_space_group_name_H-M 'P 41 21 2'
_atom_sites_solution_hydrogens geom
_atom_sites_solution_primary direct
_atom_sites_solution_secondary difmap
_audit_creation_method SHELXL-97
_cell_angle_alpha 90.00
_cell_angle_beta 90.00
_cell_angle_gamma 90.00
_cell_formula_units_Z 4
_cell_length_a 13.7816(4)
_cell_length_b 13.7816(4)
_cell_length_c 19.1276(13)
_cell_measurement_reflns_used 3557
_cell_measurement_temperature 123(2)
_cell_measurement_theta_max 26.00
_cell_measurement_theta_min 1.82
_cell_volume 3633.0(3)
_computing_cell_refinement 'Bruker SMART'
_computing_data_collection 'Bruker SMART'
_computing_data_reduction 'Bruker SAINT'
_computing_molecular_graphics 'Bruker SHELXTL'
_computing_publication_material 'Bruker SHELXTL'
_computing_structure_refinement 'SHELXL-97 (Sheldrick, 1997)'
_computing_structure_solution 'SHELXS-97 (Sheldrick, 1990)'
_diffrn_ambient_temperature 123(2)
_diffrn_measured_fraction_theta_full 0.997
_diffrn_measured_fraction_theta_max 0.997
_diffrn_measurement_device_type 'CCD area detector'
_diffrn_measurement_method 'phi and omega scans'
_diffrn_radiation_monochromator graphite
_diffrn_radiation_source 'fine-focus sealed tube'
_diffrn_radiation_type MoK\a
_diffrn_radiation_wavelength 0.71073
_diffrn_reflns_av_R_equivalents 0.0298
_diffrn_reflns_av_sigmaI/netI 0.0339
_diffrn_reflns_limit_h_max 16
_diffrn_reflns_limit_h_min -5
_diffrn_reflns_limit_k_max 16
_diffrn_reflns_limit_k_min -16
_diffrn_reflns_limit_l_max 21
_diffrn_reflns_limit_l_min -23
_diffrn_reflns_number 13927
_diffrn_reflns_theta_full 26.00
_diffrn_reflns_theta_max 26.00
_diffrn_reflns_theta_min 1.82
_diffrn_standards_decay_% 0
_exptl_absorpt_coefficient_mu 0.525
_exptl_absorpt_correction_T_max 0.9255
_exptl_absorpt_correction_T_min 0.9255
_exptl_absorpt_correction_type multi-scan
_exptl_absorpt_process_details SADABS
_exptl_crystal_colour 'dark red'
_exptl_crystal_density_diffrn 1.415
_exptl_crystal_density_method 'not measured'
_exptl_crystal_description block
_exptl_crystal_F_000 1620
_exptl_crystal_size_max 0.15
_exptl_crystal_size_mid 0.15
_exptl_crystal_size_min 0.15
_refine_diff_density_max 0.292
_refine_diff_density_min -0.277
_refine_diff_density_rms 0.058
_refine_ls_abs_structure_details 'Flack H D (1983), Acta Cryst. A39, 876-881'
_refine_ls_abs_structure_Flack -0.016(13)
_refine_ls_extinction_method none
_refine_ls_goodness_of_fit_ref 1.064
_refine_ls_hydrogen_treatment constr
_refine_ls_matrix_type full
_refine_ls_number_parameters 249
_refine_ls_number_reflns 3557
_refine_ls_number_restraints 3
_refine_ls_restrained_S_all 1.065
_refine_ls_R_factor_all 0.0341
_refine_ls_R_factor_gt 0.0303
_refine_ls_shift/su_max 0.001
_refine_ls_shift/su_mean 0.000
_refine_ls_structure_factor_coef Fsqd
_refine_ls_weighting_details 'calc w=1/[\s^2^(Fo^2^)+(0.0391P)^2^+0.5981P] where P=(Fo^2^+2Fc^2^)/3'
_refine_ls_weighting_scheme calc
_refine_ls_wR_factor_gt 0.0737
_refine_ls_wR_factor_ref 0.0760
_reflns_number_gt 3304
_reflns_number_total 3557
_reflns_threshold_expression >2sigma(I)
_cod_data_source_file c002167a.txt
_cod_data_source_block complex_4-S
_cod_depositor_comments
;
The following automatic conversions were performed:
'_symmetry_cell_setting' value 'Tetragonal' changed to 'tetragonal'
according to '/home/saulius/struct/CIF-dictionaries/cif_core.dic'
dictionary named 'cif_core.dic' version 2.4.1 from
2010-06-29.

'_refine_ls_hydrogen_treatment' value 'CONSTR' changed to
'constr' according to '/home/saulius/struct/CIF-dictionaries/cif_core.dic'
dictionary named 'cif_core.dic' version 2.4.1 from 2010-06-29.

Automatic conversion script
Id: cif_fix_enum 1527 2010-12-29 10:47:43Z saulius 
;
_cod_original_sg_symbol_H-M P4(1)2(1)2
_cod_database_code 7105597

loop_
_symmetry_equiv_pos_as_xyz
'x, y, z'
'-x, -y, z+1/2'
'-y+1/2, x+1/2, z+1/4'
'y+1/2, -x+1/2, z+3/4'
'-x+1/2, y+1/2, -z+1/4'
'x+1/2, -y+1/2, -z+3/4'
'y, x, -z'
'-y, -x, -z+1/2'

loop_
_atom_site_label
_atom_site_type_symbol
_atom_site_fract_x
_atom_site_fract_y
_atom_site_fract_z
_atom_site_U_iso_or_equiv
_atom_site_adp_type
_atom_site_occupancy
_atom_site_symmetry_multiplicity
_atom_site_calc_flag
_atom_site_refinement_flags
_atom_site_disorder_assembly
_atom_site_disorder_group
Co1 Co 0.775399(18) 0.775399(18) 1.0000 0.02294(10) Uani 1 2 d S . .
O1 O 0.64630(9) 0.78406(11) 1.05052(7) 0.0285(3) Uani 1 1 d . . .
N2 N 0.70811(12) 0.85142(11) 0.92218(8) 0.0236(3) Uani 1 1 d . . .
C12 C 0.61658(14) 0.87904(14) 0.91614(10) 0.0253(4) Uani 1 1 d . . .
C6 C 0.76465(15) 0.89771(14) 0.87304(10) 0.0251(4) Uani 1 1 d . . .
C4 C 0.93793(16) 0.91608(15) 0.83006(11) 0.0302(5) Uani 1 1 d . . .
H4A H 0.9183 0.9529 0.7905 0.036 Uiso 1 1 calc R . .
C18 C 0.55893(14) 0.79766(14) 1.02537(10) 0.0254(4) Uani 1 1 d . . .
C14 C 0.44030(15) 0.84338(14) 0.93705(11) 0.0274(5) Uani 1 1 d . . .
H14A H 0.4258 0.8690 0.8921 0.033 Uiso 1 1 calc R . .
N3 N 0.61147(12) 0.94634(12) 0.86180(8) 0.0265(4) Uani 1 1 d . . .
C16 C 0.38306(15) 0.76854(15) 1.04393(11) 0.0293(4) Uani 1 1 d . . .
C15 C 0.36492(15) 0.80895(14) 0.97709(11) 0.0291(4) Uani 1 1 d . . .
H15A H 0.3004 0.8123 0.9599 0.035 Uiso 1 1 calc R . .
N1 N 0.89568(12) 0.82783(12) 0.93329(8) 0.0248(4) Uani 1 1 d . . .
N4 N 0.30874(13) 0.73047(14) 1.08421(10) 0.0386(5) Uani 1 1 d . . .
C2 C 1.06222(16) 0.84325(16) 0.89931(11) 0.0322(5) Uani 1 1 d . . .
H2A H 1.1286 0.8302 0.9088 0.039 Uiso 1 1 calc R . .
C17 C 0.48015(14) 0.76513(15) 1.06616(10) 0.0279(4) Uani 1 1 d . . .
H17A H 0.4935 0.7395 1.1112 0.034 Uiso 1 1 calc R . .
C8 C 0.71823(18) 1.01928(15) 0.77485(11) 0.0340(5) Uani 1 1 d . . .
H8A H 0.7795 1.0239 0.7524 0.041 Uiso 1 1 calc R . .
C5 C 0.86903(15) 0.88111(14) 0.87692(9) 0.0239(4) Uani 1 1 d . . .
C13 C 0.53775(15) 0.84267(15) 0.95909(11) 0.0257(4) Uani 1 1 d . . .
C7 C 0.70604(15) 0.95685(14) 0.83327(10) 0.0276(4) Uani 1 1 d . . .
C11 C 0.53648(16) 1.00554(15) 0.83928(11) 0.0334(5) Uani 1 1 d . . .
H11A H 0.4749 1.0026 0.8616 0.040 Uiso 1 1 calc R . .
C19 C 0.20709(15) 0.74001(16) 1.06429(13) 0.0372(5) Uani 1 1 d . . .
H19A H 0.1687 0.6888 1.0878 0.045 Uiso 1 1 calc R . .
H19B H 0.2008 0.7305 1.0132 0.045 Uiso 1 1 calc R . .
C20 C 0.16661(17) 0.83866(18) 1.08384(13) 0.0424(5) Uani 1 1 d . . .
H20A H 0.0984 0.8425 1.0697 0.064 Uiso 1 1 calc R . .
H20B H 0.2037 0.8894 1.0599 0.064 Uiso 1 1 calc R . .
H20C H 0.1716 0.8478 1.1345 0.064 Uiso 1 1 calc R . .
C9 C 0.64188(17) 1.07240(16) 0.75122(13) 0.0403(5) Uani 1 1 d . . .
H9A H 0.6495 1.1130 0.7115 0.048 Uiso 1 1 calc R . .
C3 C 1.03523(16) 0.89692(16) 0.84135(11) 0.0333(5) Uani 1 1 d . . .
H3A H 1.0829 0.9203 0.8097 0.040 Uiso 1 1 calc R . .
C21 C 0.32541(16) 0.69177(16) 1.15384(12) 0.0362(5) Uani 1 1 d D . .
H21A H 0.2704 0.7063 1.1828 0.043 Uiso 1 1 d RD . .
H21B H 0.3809 0.7205 1.1773 0.043 Uiso 1 1 d RD . .
C10 C 0.55107(18) 1.06744(17) 0.78560(13) 0.0409(6) Uani 1 1 d . . .
H10A H 0.4996 1.1083 0.7707 0.049 Uiso 1 1 calc R . .
C1 C 0.99019(15) 0.80926(15) 0.94295(11) 0.0294(5) Uani 1 1 d . . .
H1A H 1.0085 0.7706 0.9819 0.035 Uiso 1 1 calc R . .
C22 C 0.3414(2) 0.58290(18) 1.15272(14) 0.0465(6) Uani 1 1 d . . .
H22D H 0.3522 0.5596 1.2005 0.070 Uiso 1 1 calc R . .
H22A H 0.3982 0.5678 1.1239 0.070 Uiso 1 1 calc R . .
H22B H 0.2840 0.5509 1.1331 0.070 Uiso 1 1 calc R . .

loop_
_atom_site_aniso_label
_atom_site_aniso_U_11
_atom_site_aniso_U_22
_atom_site_aniso_U_33
_atom_site_aniso_U_23
_atom_site_aniso_U_13
_atom_site_aniso_U_12
Co1 0.02225(13) 0.02225(13) 0.02433(18) 0.00191(11) -0.00191(11) -0.00069(15)
O1 0.0230(7) 0.0368(8) 0.0257(7) 0.0002(6) -0.0015(5) -0.0013(6)
N2 0.0250(9) 0.0213(8) 0.0243(8) 0.0013(6) -0.0002(7) -0.0015(6)
C12 0.0283(11) 0.0213(10) 0.0264(10) -0.0017(8) -0.0051(8) -0.0016(8)
C6 0.0306(11) 0.0207(9) 0.0238(9) 0.0011(8) -0.0003(8) -0.0025(8)
C4 0.0352(12) 0.0268(11) 0.0284(10) 0.0033(8) 0.0013(9) -0.0046(9)
C18 0.0258(10) 0.0218(10) 0.0286(10) -0.0056(8) -0.0026(8) -0.0015(8)
C14 0.0279(11) 0.0222(10) 0.0321(11) -0.0020(9) -0.0041(8) -0.0004(8)
N3 0.0262(9) 0.0219(9) 0.0315(9) 0.0029(7) -0.0059(7) -0.0008(7)
C16 0.0253(10) 0.0232(10) 0.0394(11) -0.0047(9) 0.0027(9) -0.0002(9)
C15 0.0205(10) 0.0239(10) 0.0429(12) -0.0033(9) -0.0048(8) -0.0004(8)
N1 0.0256(9) 0.0218(8) 0.0270(9) -0.0016(7) 0.0008(7) -0.0010(7)
N4 0.0247(9) 0.0424(11) 0.0486(11) 0.0109(9) 0.0028(8) 0.0004(8)
C2 0.0263(11) 0.0337(12) 0.0367(12) -0.0052(9) 0.0019(9) 0.0014(9)
C17 0.0283(11) 0.0263(10) 0.0291(10) -0.0013(9) 0.0014(8) -0.0005(8)
C8 0.0395(12) 0.0298(11) 0.0328(11) 0.0074(9) -0.0039(10) -0.0058(10)
C5 0.0292(11) 0.0184(10) 0.0242(9) -0.0031(8) -0.0004(8) -0.0004(8)
C13 0.0246(10) 0.0213(10) 0.0312(11) -0.0020(8) -0.0025(8) -0.0009(8)
C7 0.0309(11) 0.0223(10) 0.0296(10) 0.0006(8) -0.0032(9) -0.0032(8)
C11 0.0307(11) 0.0258(11) 0.0437(12) 0.0022(9) -0.0129(10) 0.0013(9)
C19 0.0245(11) 0.0351(12) 0.0520(13) -0.0006(10) 0.0057(10) -0.0052(9)
C20 0.0325(13) 0.0392(14) 0.0554(14) -0.0071(12) 0.0009(11) 0.0030(9)
C9 0.0496(14) 0.0311(11) 0.0401(12) 0.0126(10) -0.0130(12) -0.0093(10)
C3 0.0339(12) 0.0337(12) 0.0321(11) -0.0024(9) 0.0059(9) -0.0084(10)
C21 0.0304(12) 0.0359(12) 0.0424(12) -0.0014(10) 0.0085(10) -0.0013(9)
C10 0.0435(14) 0.0281(12) 0.0512(14) 0.0052(10) -0.0178(11) -0.0001(10)
C1 0.0268(11) 0.0301(11) 0.0313(11) 0.0008(9) 0.0006(9) 0.0010(8)
C22 0.0550(16) 0.0359(14) 0.0488(15) 0.0006(11) -0.0018(13) -0.0004(11)

loop_
_atom_type_symbol
_atom_type_description
_atom_type_scat_dispersion_real
_atom_type_scat_dispersion_imag
_atom_type_scat_source
C C 0.0033 0.0016 'International Tables Vol C Tables 4.2.6.8 and 6.1.1.4'
H H 0.0000 0.0000 'International Tables Vol C Tables 4.2.6.8 and 6.1.1.4'
N N 0.0061 0.0033 'International Tables Vol C Tables 4.2.6.8 and 6.1.1.4'
O O 0.0106 0.0060 'International Tables Vol C Tables 4.2.6.8 and 6.1.1.4'
Co Co 0.3494 0.9721 'International Tables Vol C Tables 4.2.6.8 and 6.1.1.4'

loop_
_geom_angle_atom_site_label_1
_geom_angle_atom_site_label_2
_geom_angle_atom_site_label_3
_geom_angle
_geom_angle_site_symmetry_1
_geom_angle_site_symmetry_3
_geom_angle_publ_flag
O1 Co1 O1 109.29(9) . 7_557 ?
O1 Co1 N2 85.34(6) . . ?
O1 Co1 N2 97.44(6) 7_557 . ?
O1 Co1 N2 97.44(6) . 7_557 ?
O1 Co1 N2 85.34(6) 7_557 7_557 ?
N2 Co1 N2 175.23(9) . 7_557 ?
O1 Co1 N1 88.15(6) . 7_557 ?
O1 Co1 N1 155.86(6) 7_557 7_557 ?
N2 Co1 N1 100.61(6) . 7_557 ?
N2 Co1 N1 75.67(6) 7_557 7_557 ?
O1 Co1 N1 155.86(6) . . ?
O1 Co1 N1 88.15(6) 7_557 . ?
N2 Co1 N1 75.67(6) . . ?
N2 Co1 N1 100.61(6) 7_557 . ?
N1 Co1 N1 80.98(9) 7_557 . ?
C18 O1 Co1 129.76(12) . . ?
C12 N2 C6 110.28(16) . . ?
C12 N2 Co1 130.11(13) . . ?
C6 N2 Co1 118.55(13) . . ?
N2 C12 N3 107.74(17) . . ?
N2 C12 C13 124.40(18) . . ?
N3 C12 C13 127.86(18) . . ?
C7 C6 N2 108.62(18) . . ?
C7 C6 C5 134.40(18) . . ?
N2 C6 C5 116.78(17) . . ?
C3 C4 C5 119.6(2) . . ?
O1 C18 C17 117.32(18) . . ?
O1 C18 C13 124.80(18) . . ?
C17 C18 C13 117.88(18) . . ?
C15 C14 C13 123.5(2) . . ?
C11 N3 C12 131.37(19) . . ?
C11 N3 C7 120.33(17) . . ?
C12 N3 C7 107.93(16) . . ?
N4 C16 C17 121.56(19) . . ?
N4 C16 C15 121.36(19) . . ?
C17 C16 C15 117.03(19) . . ?
C14 C15 C16 120.33(19) . . ?
C1 N1 C5 118.46(17) . . ?
C1 N1 Co1 125.88(14) . . ?
C5 N1 Co1 115.63(13) . . ?
C16 N4 C21 122.15(18) . . ?
C16 N4 C19 122.09(19) . . ?
C21 N4 C19 115.13(18) . . ?
C1 C2 C3 118.2(2) . . ?
C16 C17 C18 123.7(2) . . ?
C9 C8 C7 119.8(2) . . ?
N1 C5 C4 121.00(19) . . ?
N1 C5 C6 113.13(17) . . ?
C4 C5 C6 125.86(18) . . ?
C14 C13 C18 117.36(19) . . ?
C14 C13 C12 122.83(19) . . ?
C18 C13 C12 119.67(18) . . ?
C6 C7 N3 105.41(17) . . ?
C6 C7 C8 136.4(2) . . ?
N3 C7 C8 118.21(19) . . ?
C10 C11 N3 119.8(2) . . ?
N4 C19 C20 111.71(19) . . ?
C8 C9 C10 120.3(2) . . ?
C4 C3 C2 119.2(2) . . ?
N4 C21 C22 111.91(19) . . ?
C11 C10 C9 121.0(2) . . ?
N1 C1 C2 123.5(2) . . ?

loop_
_geom_bond_atom_site_label_1
_geom_bond_atom_site_label_2
_geom_bond_distance
_geom_bond_site_symmetry_2
_geom_bond_publ_flag
Co1 O1 2.0283(13) . ?
Co1 O1 2.0283(13) 7_557 ?
Co1 N2 2.0428(15) . ?
Co1 N2 2.0428(15) 7_557 ?
Co1 N1 2.2132(17) 7_557 ?
Co1 N1 2.2132(17) . ?
O1 C18 1.310(2) . ?
N2 C12 1.323(3) . ?
N2 C6 1.378(2) . ?
C12 N3 1.395(2) . ?
C12 C13 1.451(3) . ?
C6 C7 1.377(3) . ?
C6 C5 1.459(3) . ?
C4 C3 1.384(3) . ?
C4 C5 1.392(3) . ?
C18 C17 1.410(3) . ?
C18 C13 1.441(3) . ?
C14 C15 1.375(3) . ?
C14 C13 1.408(3) . ?
N3 C11 1.385(3) . ?
N3 C7 1.420(3) . ?
C16 N4 1.385(3) . ?
C16 C17 1.405(3) . ?
C16 C15 1.417(3) . ?
N1 C1 1.340(3) . ?
N1 C5 1.355(2) . ?
N4 C21 1.453(3) . ?
N4 C19 1.458(3) . ?
C2 C1 1.379(3) . ?
C2 C3 1.384(3) . ?
C8 C9 1.359(3) . ?
C8 C7 1.420(3) . ?
C11 C10 1.350(3) . ?
C19 C20 1.516(3) . ?
C9 C10 1.415(4) . ?
C21 C22 1.517(3) . ?
